data_4501922
loop_
_publ_author_name
'Bosch, Eric'

_publ_section_title
;
 Role of sp-C&#x2212;H---N Hydrogen Bonding in Crystal Engineering
;
_journal_issue 8
_journal_name_full 'Crystal Growth &amp; Design'
_journal_page_first 3808
_journal_paper_doi 10.1021/cg100707y
_journal_volume 10
_journal_year 2010
_chemical_formula_sum 'C22 H16 N2'
_chemical_formula_weight 308.37
_chemical_name_common
;
1,2-bis(4'-pyridyl)ethene, 1,4-diethynylbenzene complex
;
_chemical_name_systematic
; 
 ? 
;
_space_group_crystal_system triclinic
_space_group_IT_number 2
_space_group_name_Hall '-P 1'
_space_group_name_H-M_alt 'P -1'
_symmetry_space_group_name_Hall '-P 1'
_symmetry_space_group_name_H-M 'P -1'
_atom_sites_solution_hydrogens geom
_atom_sites_solution_primary direct
_atom_sites_solution_secondary difmap
_audit_creation_method SHELXL-97
_cell_angle_alpha 94.2700(10)
_cell_angle_beta 108.5570(10)
_cell_angle_gamma 107.2010(10)
_cell_formula_units_Z 1
_cell_length_a 6.0763(6)
_cell_length_b 8.1851(8)
_cell_length_c 9.4838(9)
_cell_measurement_reflns_used 1990
_cell_measurement_temperature 173(2)
_cell_measurement_theta_max 31.8533
_cell_measurement_theta_min 2.3056
_cell_volume 419.69(7)
_computing_cell_refinement 'SAINT V7.60A (Bruker AXS, 2008)'
_computing_data_reduction 'SAINT V7.60A (Bruker AXS, 2008)'
_computing_structure_refinement 'SHELXL-97 (Sheldrick, 2008)'
_computing_structure_solution 'SHELXS-97 (Sheldrick, 2008)'
_diffrn_ambient_temperature 173(2)
_diffrn_detector_area_resol_mean 8.3660
_diffrn_measured_fraction_theta_full 0.999
_diffrn_measured_fraction_theta_max 0.999
_diffrn_measurement_device_type 'CCD area detector'
_diffrn_measurement_method 'phi and omega scans'
_diffrn_radiation_monochromator graphite
_diffrn_radiation_source 'fine-focus sealed tube'
_diffrn_radiation_type MoK\a
_diffrn_radiation_wavelength 0.71073
_diffrn_reflns_av_R_equivalents 0.0208
_diffrn_reflns_av_sigmaI/netI 0.0190
_diffrn_reflns_limit_h_max 7
_diffrn_reflns_limit_h_min -7
_diffrn_reflns_limit_k_max 9
_diffrn_reflns_limit_k_min -9
_diffrn_reflns_limit_l_max 11
_diffrn_reflns_limit_l_min -11
_diffrn_reflns_number 4517
_diffrn_reflns_theta_full 25.00
_diffrn_reflns_theta_max 25.00
_diffrn_reflns_theta_min 2.31
_exptl_absorpt_coefficient_mu 0.072
_exptl_absorpt_correction_T_max 0.99
_exptl_absorpt_correction_T_min 0.88
_exptl_absorpt_correction_type multi-scan
_exptl_absorpt_process_details 'Sadabs Version 2008/1'
_exptl_crystal_colour 'clear colourless'
_exptl_crystal_density_diffrn 1.220
_exptl_crystal_density_method 'not measured'
_exptl_crystal_description 'irregular block'
_exptl_crystal_F_000 162
_exptl_crystal_size_max 0.54
_exptl_crystal_size_mid 0.31
_exptl_crystal_size_min 0.21
_refine_diff_density_max 0.099
_refine_diff_density_min -0.183
_refine_diff_density_rms 0.035
_refine_ls_extinction_method none
_refine_ls_goodness_of_fit_ref 1.026
_refine_ls_hydrogen_treatment constr
_refine_ls_matrix_type full
_refine_ls_number_parameters 109
_refine_ls_number_reflns 1482
_refine_ls_number_restraints 0
_refine_ls_restrained_S_all 1.026
_refine_ls_R_factor_all 0.0420
_refine_ls_R_factor_gt 0.0353
_refine_ls_shift/su_max 0.000
_refine_ls_shift/su_mean 0.000
_refine_ls_structure_factor_coef Fsqd
_refine_ls_weighting_details 'calc w=1/[\s^2^(Fo^2^)+(0.0459P)^2^+0.0785P] where P=(Fo^2^+2Fc^2^)/3'
_refine_ls_weighting_scheme calc
_refine_ls_wR_factor_gt 0.0863
_refine_ls_wR_factor_ref 0.0935
_reflns_number_gt 1247
_reflns_number_total 1482
_reflns_threshold_expression >2sigma(I)
_cod_data_source_file cg100707y_si_001.cif
_cod_data_source_block Com4
_cod_database_code 4501922

loop_
_symmetry_equiv_pos_as_xyz
'x, y, z'
'-x, -y, -z'

loop_
_atom_site_label
_atom_site_type_symbol
_atom_site_fract_x
_atom_site_fract_y
_atom_site_fract_z
_atom_site_U_iso_or_equiv
_atom_site_adp_type
_atom_site_occupancy
_atom_site_symmetry_multiplicity
_atom_site_calc_flag
_atom_site_refinement_flags
N1 N 0.6589(2) 0.43092(13) 0.33532(13) 0.0442(3) Uani 1 1 d .
C1 C 0.6134(2) 0.33022(16) 0.43470(15) 0.0418(3) Uani 1 1 d .
H1 H 0.5017 0.3466 0.4806 0.050 Uiso 1 1 calc R
C2 C 0.7176(2) 0.20457(16) 0.47482(14) 0.0369(3) Uani 1 1 d .
H2 H 0.6784 0.1379 0.5468 0.044 Uiso 1 1 calc R
C3 C 0.8814(2) 0.17581(15) 0.40899(13) 0.0327(3) Uani 1 1 d .
C4 C 1.0010(2) 0.04492(15) 0.44457(14) 0.0353(3) Uani 1 1 d .
H4 H 1.0882 0.0222 0.3825 0.042 Uiso 1 1 calc R
C5 C 0.9299(2) 0.28019(17) 0.30576(14) 0.0394(3) Uani 1 1 d .
H5 H 1.0400 0.2665 0.2574 0.047 Uiso 1 1 calc R
C6 C 0.8172(2) 0.40387(17) 0.27384(15) 0.0443(3) Uani 1 1 d .
H6 H 0.8549 0.4741 0.2036 0.053 Uiso 1 1 calc R
C7 C -0.1286(2) 0.83552(16) 0.01427(15) 0.0393(3) Uani 1 1 d .
H7 H -0.2174 0.7227 0.0240 0.047 Uiso 1 1 calc R
C8 C 0.1281(2) 0.89101(16) 0.06388(13) 0.0340(3) Uani 1 1 d .
C9 C 0.2548(2) 1.05741(16) 0.04876(14) 0.0383(3) Uani 1 1 d .
H9 H 0.4298 1.0972 0.0823 0.046 Uiso 1 1 calc R
C10 C 0.2608(2) 0.77845(17) 0.12704(14) 0.0390(3) Uani 1 1 d .
C11 C 0.3711(3) 0.68616(19) 0.17894(16) 0.0469(4) Uani 1 1 d .
H11 H 0.4595 0.6122 0.2205 0.056 Uiso 1 1 calc R

loop_
_atom_site_aniso_label
_atom_site_aniso_U_11
_atom_site_aniso_U_22
_atom_site_aniso_U_33
_atom_site_aniso_U_23
_atom_site_aniso_U_13
_atom_site_aniso_U_12
N1 0.0435(6) 0.0322(6) 0.0507(7) 0.0082(5) 0.0058(5) 0.0158(5)
C1 0.0412(7) 0.0356(7) 0.0500(8) 0.0055(6) 0.0134(6) 0.0187(6)
C2 0.0405(7) 0.0325(6) 0.0407(7) 0.0084(5) 0.0140(6) 0.0167(5)
C3 0.0317(6) 0.0288(6) 0.0329(6) 0.0022(5) 0.0060(5) 0.0107(5)
C4 0.0358(6) 0.0366(7) 0.0373(7) 0.0055(5) 0.0133(5) 0.0178(5)
C5 0.0363(7) 0.0436(7) 0.0375(7) 0.0109(6) 0.0102(5) 0.0146(6)
C6 0.0427(7) 0.0393(7) 0.0449(8) 0.0164(6) 0.0077(6) 0.0118(6)
C7 0.0380(7) 0.0350(7) 0.0491(8) 0.0145(6) 0.0193(6) 0.0127(5)
C8 0.0369(7) 0.0391(7) 0.0311(6) 0.0087(5) 0.0140(5) 0.0178(5)
C9 0.0305(6) 0.0409(7) 0.0442(7) 0.0087(6) 0.0131(5) 0.0130(5)
C10 0.0414(7) 0.0437(7) 0.0384(7) 0.0135(6) 0.0178(6) 0.0186(6)
C11 0.0517(8) 0.0526(8) 0.0497(8) 0.0215(7) 0.0227(7) 0.0286(7)

loop_
_atom_type_symbol
_atom_type_description
_atom_type_scat_dispersion_real
_atom_type_scat_dispersion_imag
_atom_type_scat_source
C C 0.0033 0.0016 'International Tables Vol C Tables 4.2.6.8 and 6.1.1.4'
H H 0.0000 0.0000 'International Tables Vol C Tables 4.2.6.8 and 6.1.1.4'
N N 0.0061 0.0033 'International Tables Vol C Tables 4.2.6.8 and 6.1.1.4'

loop_
_geom_angle_atom_site_label_1
_geom_angle_atom_site_label_2
_geom_angle_atom_site_label_3
_geom_angle
_geom_angle_site_symmetry_1
C6 N1 C1 115.80(11) .
N1 C1 C2 124.41(13) .
C1 C2 C3 119.50(12) .
C5 C3 C2 116.41(11) .
C5 C3 C4 120.25(11) .
C2 C3 C4 123.34(11) .
C4 C4 C3 126.17(15) 2_756
C6 C5 C3 119.72(12) .
N1 C6 C5 124.16(12) .
C9 C7 C8 120.69(12) 2_575
C7 C8 C9 118.68(11) .
C7 C8 C10 120.94(11) .
C9 C8 C10 120.37(11) .
C7 C9 C8 120.63(11) 2_575
C11 C10 C8 179.67(14) .

loop_
_geom_bond_atom_site_label_1
_geom_bond_atom_site_label_2
_geom_bond_distance
_geom_bond_site_symmetry_2
N1 C6 1.3333(18) .
N1 C1 1.3382(17) .
C1 C2 1.3760(17) .
C2 C3 1.3957(17) .
C3 C5 1.3908(17) .
C3 C4 1.4654(16) .
C4 C4 1.328(2) 2_756
C5 C6 1.3816(18) .
C7 C9 1.3776(17) 2_575
C7 C8 1.3938(17) .
C8 C9 1.3955(17) .
C8 C10 1.4393(16) .
C9 C7 1.3777(17) 2_575
C10 C11 1.1863(17) .
